data_7021670
loop_
_publ_author_name
'Lorber, Christian'
'Vendier, Laure'

_publ_section_title
;
 Novel aspects of the transamination reaction between Ti(NMe2)4 and
 primary amines.
;
_journal_issue 34
_journal_name_full 'Dalton transactions (Cambridge, England : 2003)'
_journal_page_first 12203
_journal_page_last 12219
_journal_paper_doi 10.1039/c3dt50840d
_journal_volume 42
_journal_year 2013
_chemical_compound_source 'synthesis as described'
_chemical_formula_moiety 'C24 H53 N7 Ti2'
_chemical_formula_sum 'C24 H53 N7 Ti2'
_chemical_formula_weight 535.53
_chemical_name_systematic
;
 ?
;
_space_group_IT_number 61
_symmetry_cell_setting orthorhombic
_symmetry_Int_Tables_number 61
_symmetry_space_group_name_Hall '-P 2ac 2ab'
_symmetry_space_group_name_H-M 'P b c a'
_atom_sites_solution_hydrogens geom
_atom_sites_solution_primary direct
_atom_sites_solution_secondary difmap
_cell_angle_alpha 90
_cell_angle_beta 90
_cell_angle_gamma 90
_cell_formula_units_Z 8
_cell_length_a 17.0404(7)
_cell_length_b 16.0775(6)
_cell_length_c 23.1921(9)
_cell_measurement_reflns_used 9095
_cell_measurement_temperature 180
_cell_measurement_theta_max 24.54
_cell_measurement_theta_min 2.39
_cell_measurement_wavelength 0.71073
_cell_volume 6353.9(4)
_computing_cell_refinement 'Bruker SMART'
_computing_data_collection 'Bruker SMART'
_computing_data_reduction 'Bruker SAINT'
_computing_molecular_graphics 'Ortep-3 for Windows (Farrugia, 1997)'
_computing_publication_material 'WinGX publication routines (Farrugia, 1999)'
_computing_structure_refinement 'SHELXL-97 (Sheldrick, 2008)'
_computing_structure_solution 'Bruker SHELXTL'
_diffrn_ambient_temperature 180(2)
_diffrn_measured_fraction_theta_full 0.998
_diffrn_measured_fraction_theta_max 0.998
_diffrn_measurement_device_type 'Bruker Kappa APEX II'
_diffrn_measurement_method \w-\f
_diffrn_radiation_monochromator graphite
_diffrn_radiation_source 'fine-focus sealed tube'
_diffrn_radiation_type MoK\a
_diffrn_radiation_wavelength 0.71073
_diffrn_reflns_av_R_equivalents 0.0714
_diffrn_reflns_av_unetI/netI 0.0385
_diffrn_reflns_limit_h_max 20
_diffrn_reflns_limit_h_min -21
_diffrn_reflns_limit_k_max 15
_diffrn_reflns_limit_k_min -19
_diffrn_reflns_limit_l_max 28
_diffrn_reflns_limit_l_min -28
_diffrn_reflns_number 63139
_diffrn_reflns_theta_full 26.04
_diffrn_reflns_theta_max 26.04
_diffrn_reflns_theta_min 2.84
_diffrn_standards_decay_% 0
_diffrn_standards_interval_count 0
_diffrn_standards_interval_time 0
_diffrn_standards_number 0
_exptl_absorpt_coefficient_mu 0.525
_exptl_absorpt_correction_T_max 0.975
_exptl_absorpt_correction_T_min 0.883
_exptl_absorpt_correction_type multi-scan
_exptl_absorpt_process_details
;
        [c.f. r.h. blessing, acta cryst. (1995), a51, 33-38]
;
_exptl_crystal_colour yellow
_exptl_crystal_density_diffrn 1.12
_exptl_crystal_density_method 'not measured'
_exptl_crystal_description parallelepiped
_exptl_crystal_F_000 2320
_exptl_crystal_size_max 0.18
_exptl_crystal_size_mid 0.1
_exptl_crystal_size_min 0.03
_refine_diff_density_max 0.347
_refine_diff_density_min -0.346
_refine_diff_density_rms 0.05
_refine_ls_extinction_method none
_refine_ls_goodness_of_fit_ref 1.031
_refine_ls_hydrogen_treatment constr
_refine_ls_matrix_type full
_refine_ls_number_parameters 314
_refine_ls_number_reflns 6262
_refine_ls_number_restraints 0
_refine_ls_restrained_S_all 1.031
_refine_ls_R_factor_all 0.0726
_refine_ls_R_factor_gt 0.0402
_refine_ls_shift/su_max 0.001
_refine_ls_shift/su_mean 0
_refine_ls_structure_factor_coef Fsqd
_refine_ls_weighting_details 'calc w=1/[\s^2^(Fo^2^)+(0.0449P)^2^+3.4497P] where P=(Fo^2^+2Fc^2^)/3'
_refine_ls_weighting_scheme calc
_refine_ls_wR_factor_gt 0.0908
_refine_ls_wR_factor_ref 0.1052
_reflns_number_gt 4371
_reflns_number_total 6262
_reflns_threshold_expression >2\s(I)
_cod_data_source_file c3dt50840d.txt
_cod_data_source_block 9
_cod_database_code 7021670

loop_
_symmetry_equiv_pos_as_xyz
'x, y, z'
'x+1/2, -y+1/2, -z'
'-x, y+1/2, -z+1/2'
'-x+1/2, -y, z+1/2'
'-x, -y, -z'
'-x-1/2, y-1/2, z'
'x, -y-1/2, z-1/2'
'x-1/2, y, -z-1/2'

loop_
_atom_site_label
_atom_site_type_symbol
_atom_site_fract_x
_atom_site_fract_y
_atom_site_fract_z
_atom_site_U_iso_or_equiv
_atom_site_adp_type
_atom_site_occupancy
_atom_site_symmetry_multiplicity
_atom_site_calc_flag
_atom_site_refinement_flags
C1 C 0.00864(13) 0.29185(13) 0.12708(9) 0.0254(5) Uani 1 1 d .
C2 C -0.05815(14) 0.24153(15) 0.13719(10) 0.0335(5) Uani 1 1 d .
C3 C -0.13050(16) 0.27893(18) 0.14412(12) 0.0455(7) Uani 1 1 d .
H3 H -0.1744 0.2459 0.1505 0.055 Uiso 1 1 calc R
C4 C -0.13903(16) 0.36424(19) 0.14178(13) 0.0504(7) Uani 1 1 d .
H4 H -0.1883 0.3883 0.1462 0.06 Uiso 1 1 calc R
C5 C -0.07387(15) 0.41340(16) 0.13281(11) 0.0417(6) Uani 1 1 d .
H5 H -0.0799 0.4709 0.1314 0.05 Uiso 1 1 calc R
C6 C 0.00036(14) 0.37971(14) 0.12580(10) 0.0303(5) Uani 1 1 d .
C7 C -0.05163(16) 0.14711(15) 0.14114(11) 0.0402(6) Uani 1 1 d .
H7 H 0.0029 0.1325 0.1322 0.048 Uiso 1 1 calc R
C8 C -0.0687(2) 0.1150(2) 0.20143(13) 0.0693(10) Uani 1 1 d .
H8A H -0.0349 0.1423 0.2286 0.104 Uiso 1 1 calc R
H8B H -0.0595 0.0561 0.2027 0.104 Uiso 1 1 calc R
H8C H -0.1224 0.1261 0.2111 0.104 Uiso 1 1 calc R
C9 C -0.1029(2) 0.10315(18) 0.09745(13) 0.0613(9) Uani 1 1 d .
H9A H -0.1571 0.115 0.1055 0.092 Uiso 1 1 calc R
H9B H -0.0942 0.0443 0.0998 0.092 Uiso 1 1 calc R
H9C H -0.0901 0.1223 0.0594 0.092 Uiso 1 1 calc R
C10 C 0.07007(15) 0.43655(14) 0.11720(12) 0.0380(6) Uani 1 1 d .
H10 H 0.1171 0.4017 0.1143 0.046 Uiso 1 1 calc R
C11 C 0.0814(2) 0.49552(18) 0.16798(16) 0.0676(10) Uani 1 1 d .
H11A H 0.0362 0.5309 0.1715 0.101 Uiso 1 1 calc R
H11B H 0.1272 0.529 0.1617 0.101 Uiso 1 1 calc R
H11C H 0.0878 0.4638 0.2027 0.101 Uiso 1 1 calc R
C12 C 0.0625(2) 0.48538(17) 0.06101(15) 0.0627(9) Uani 1 1 d .
H12A H 0.0588 0.4473 0.0292 0.094 Uiso 1 1 calc R
H12B H 0.1078 0.5202 0.0561 0.094 Uiso 1 1 calc R
H12C H 0.0162 0.5193 0.0624 0.094 Uiso 1 1 calc R
C13 C 0.2356(2) 0.1191(2) -0.0039(2) 0.0937(14) Uani 1 1 d .
H13A H 0.2715 0.0904 0.021 0.141 Uiso 1 1 calc R
H13B H 0.2566 0.1726 -0.0136 0.141 Uiso 1 1 calc R
H13C H 0.2279 0.0873 -0.0385 0.141 Uiso 1 1 calc R
C14 C 0.1250(2) 0.04922(17) 0.03758(14) 0.0630(9) Uani 1 1 d .
H14A H 0.117 0.0196 0.0021 0.094 Uiso 1 1 calc R
H14B H 0.0753 0.0576 0.0563 0.094 Uiso 1 1 calc R
H14C H 0.1588 0.0175 0.0623 0.094 Uiso 1 1 calc R
C15 C 0.15201(19) 0.3467(2) -0.05803(13) 0.0623(9) Uani 1 1 d .
H15A H 0.1499 0.4063 -0.0555 0.093 Uiso 1 1 calc R
H15B H 0.1041 0.3263 -0.0746 0.093 Uiso 1 1 calc R
H15C H 0.1955 0.3306 -0.0819 0.093 Uiso 1 1 calc R
C16 C 0.23127(16) 0.34383(19) 0.02720(13) 0.0516(8) Uani 1 1 d .
H16A H 0.2765 0.3317 0.004 0.077 Uiso 1 1 calc R
H16B H 0.2369 0.318 0.0643 0.077 Uiso 1 1 calc R
H16C H 0.2265 0.4029 0.0319 0.077 Uiso 1 1 calc R
C17 C -0.04854(16) 0.28020(17) -0.01181(12) 0.0462(7) Uani 1 1 d .
H17A H -0.0508 0.3048 -0.0495 0.069 Uiso 1 1 calc R
H17B H -0.0366 0.3223 0.0162 0.069 Uiso 1 1 calc R
H17C H -0.0983 0.2555 -0.0028 0.069 Uiso 1 1 calc R
C18 C -0.0033(2) 0.15394(19) -0.05434(13) 0.0617(9) Uani 1 1 d .
H18A H -0.0521 0.1266 -0.046 0.093 Uiso 1 1 calc R
H18B H 0.0384 0.1138 -0.0543 0.093 Uiso 1 1 calc R
H18C H -0.0063 0.1799 -0.0916 0.093 Uiso 1 1 calc R
C19 C 0.1423(3) 0.1125(3) 0.27817(17) 0.1022(15) Uani 1 1 d .
H19A H 0.0998 0.0738 0.2825 0.153 Uiso 1 1 calc R
H19B H 0.1331 0.16 0.3023 0.153 Uiso 1 1 calc R
H19C H 0.1906 0.0863 0.2892 0.153 Uiso 1 1 calc R
C20 C 0.1610(3) 0.0707(2) 0.18105(18) 0.0855(13) Uani 1 1 d .
H20A H 0.2073 0.0415 0.1931 0.128 Uiso 1 1 calc R
H20B H 0.1682 0.0913 0.1425 0.128 Uiso 1 1 calc R
H20C H 0.1169 0.0336 0.1819 0.128 Uiso 1 1 calc R
C21 C 0.02840(19) 0.3207(2) 0.27015(14) 0.0719(10) Uani 1 1 d .
H21A H 0.0202 0.2916 0.3058 0.108 Uiso 1 1 calc R
H21B H -0.0051 0.2978 0.2409 0.108 Uiso 1 1 calc R
H21C H 0.0163 0.3785 0.2754 0.108 Uiso 1 1 calc R
C22 C 0.1616(2) 0.3469(3) 0.29618(15) 0.0813(12) Uani 1 1 d .
H22A H 0.1528 0.4057 0.2991 0.122 Uiso 1 1 calc R
H22B H 0.2152 0.3367 0.2855 0.122 Uiso 1 1 calc R
H22C H 0.1509 0.3212 0.3327 0.122 Uiso 1 1 calc R
C23 C 0.27916(18) 0.36002(18) 0.17512(16) 0.0623(9) Uani 1 1 d .
H23A H 0.3129 0.3698 0.2076 0.093 Uiso 1 1 calc R
H23B H 0.2346 0.3964 0.1773 0.093 Uiso 1 1 calc R
H23C H 0.3075 0.3706 0.1401 0.093 Uiso 1 1 calc R
C24 C 0.3186(2) 0.2187(2) 0.1713(2) 0.0848(13) Uani 1 1 d .
H24A H 0.3457 0.2287 0.1357 0.127 Uiso 1 1 calc R
H24B H 0.3004 0.1623 0.1722 0.127 Uiso 1 1 calc R
H24C H 0.3538 0.2282 0.203 0.127 Uiso 1 1 calc R
N1 N 0.08355(10) 0.25446(10) 0.11815(8) 0.0257(4) Uani 1 1 d .
N2 N 0.16094(13) 0.12951(13) 0.02542(10) 0.0446(6) Uani 1 1 d .
N3 N 0.16186(12) 0.31191(13) -0.00091(9) 0.0378(5) Uani 1 1 d .
N4 N 0.01196(12) 0.21675(12) -0.01071(9) 0.0357(5) Uani 1 1 d .
N5 N 0.14702(15) 0.13868(14) 0.21906(10) 0.0490(6) Uani 1 1 d .
N6 N 0.10976(14) 0.31211(15) 0.25259(10) 0.0507(6) Uani 1 1 d .
N7 N 0.25278(12) 0.27429(13) 0.17574(10) 0.0415(5) Uani 1 1 d .
Ti1 Ti 0.10219(2) 0.22869(2) 0.036685(18) 0.02701(11) Uani 1 1 d .
Ti2 Ti 0.14495(3) 0.24782(3) 0.189063(18) 0.03096(12) Uani 1 1 d .

loop_
_atom_site_aniso_label
_atom_site_aniso_U_11
_atom_site_aniso_U_22
_atom_site_aniso_U_33
_atom_site_aniso_U_23
_atom_site_aniso_U_13
_atom_site_aniso_U_12
C1 0.0257(12) 0.0295(11) 0.0209(11) -0.0042(9) -0.0009(9) -0.0014(9)
C2 0.0336(13) 0.0404(13) 0.0264(12) -0.0022(10) 0.0020(10) -0.0068(11)
C3 0.0321(14) 0.0571(18) 0.0473(17) -0.0042(14) 0.0073(12) -0.0064(12)
C4 0.0283(14) 0.067(2) 0.0556(19) -0.0068(15) 0.0067(13) 0.0116(14)
C5 0.0389(15) 0.0385(14) 0.0478(16) -0.0089(12) -0.0001(13) 0.0109(12)
C6 0.0334(13) 0.0306(12) 0.0270(12) -0.0059(10) -0.0029(11) 0.0046(10)
C7 0.0428(16) 0.0363(14) 0.0414(15) 0.0036(11) 0.0038(13) -0.0124(11)
C8 0.098(3) 0.0576(19) 0.052(2) 0.0161(16) -0.0012(19) -0.0232(19)
C9 0.078(2) 0.0478(17) 0.058(2) -0.0003(14) -0.0168(18) -0.0190(16)
C10 0.0351(14) 0.0227(12) 0.0563(17) -0.0048(11) -0.0025(13) 0.0010(10)
C11 0.063(2) 0.0425(16) 0.097(3) -0.0333(17) -0.016(2) -0.0013(15)
C12 0.062(2) 0.0388(16) 0.088(2) 0.0188(16) 0.0050(19) -0.0029(14)
C13 0.066(3) 0.075(2) 0.141(4) -0.020(3) 0.037(3) 0.017(2)
C14 0.086(2) 0.0356(15) 0.067(2) -0.0137(15) 0.0053(19) 0.0084(15)
C15 0.053(2) 0.086(2) 0.0473(18) 0.0224(16) 0.0067(15) -0.0085(17)
C16 0.0350(16) 0.0623(18) 0.0576(19) 0.0122(15) 0.0032(14) -0.0100(13)
C17 0.0477(17) 0.0511(16) 0.0399(15) 0.0016(13) -0.0151(13) 0.0008(13)
C18 0.072(2) 0.069(2) 0.0446(18) -0.0197(15) -0.0145(16) 0.0003(17)
C19 0.127(4) 0.110(3) 0.069(3) 0.057(2) -0.017(3) -0.006(3)
C20 0.111(3) 0.0453(19) 0.100(3) 0.0053(19) -0.030(3) 0.014(2)
C21 0.054(2) 0.125(3) 0.0365(17) -0.0214(19) 0.0002(16) 0.000(2)
C22 0.065(2) 0.121(3) 0.059(2) -0.039(2) -0.0246(19) 0.014(2)
C23 0.0471(18) 0.0580(18) 0.082(2) 0.0063(16) -0.0208(17) -0.0167(15)
C24 0.0412(19) 0.075(2) 0.139(4) 0.024(2) 0.013(2) 0.0157(17)
N1 0.0261(9) 0.0215(9) 0.0296(10) -0.0010(8) -0.0016(8) 0.0000(7)
N2 0.0443(14) 0.0385(12) 0.0510(14) -0.0095(10) 0.0064(11) 0.0084(10)
N3 0.0342(12) 0.0426(12) 0.0366(12) 0.0047(9) 0.0037(9) -0.0041(9)
N4 0.0366(12) 0.0426(12) 0.0278(10) -0.0034(9) -0.0042(9) -0.0048(9)
N5 0.0554(15) 0.0470(13) 0.0446(14) 0.0163(11) -0.0060(12) -0.0018(12)
N6 0.0468(14) 0.0706(16) 0.0348(12) -0.0153(11) -0.0099(11) 0.0060(12)
N7 0.0309(11) 0.0426(12) 0.0511(13) 0.0069(10) -0.0062(11) 0.0007(9)
Ti1 0.0268(2) 0.0265(2) 0.0276(2) -0.00168(17) 0.00007(18) 0.00040(17)
Ti2 0.0305(2) 0.0338(2) 0.0286(2) 0.00019(18) -0.00305(18) 0.00141(19)

loop_
_atom_type_symbol
_atom_type_description
_atom_type_scat_dispersion_real
_atom_type_scat_dispersion_imag
_atom_type_scat_source
C C 0.0033 0.0016 'International Tables Vol C Tables 4.2.6.8 and 6.1.1.4'
H H 0 0 'International Tables Vol C Tables 4.2.6.8 and 6.1.1.4'
N N 0.0061 0.0033 'International Tables Vol C Tables 4.2.6.8 and 6.1.1.4'
Ti Ti 0.2776 0.4457 'International Tables Vol C Tables 4.2.6.8 and 6.1.1.4'

loop_
_geom_angle_atom_site_label_1
_geom_angle_atom_site_label_2
_geom_angle_atom_site_label_3
_geom_angle
C2 C1 C6 119.5(2)
C2 C1 N1 120.18(19)
C6 C1 N1 120.34(19)
C3 C2 C1 119.2(2)
C3 C2 C7 119.4(2)
C1 C2 C7 121.3(2)
C4 C3 C2 121.5(2)
C4 C3 H3 119.3
C2 C3 H3 119.3
C5 C4 C3 119.4(2)
C5 C4 H4 120.3
C3 C4 H4 120.3
C4 C5 C6 121.9(2)
C4 C5 H5 119
C6 C5 H5 119
C5 C6 C1 118.5(2)
C5 C6 C10 119.8(2)
C1 C6 C10 121.7(2)
C9 C7 C8 110.3(2)
C9 C7 C2 112.5(2)
C8 C7 C2 112.3(2)
C9 C7 H7 107.1
C8 C7 H7 107.1
C2 C7 H7 107.1
C7 C8 H8A 109.5
C7 C8 H8B 109.5
H8A C8 H8B 109.5
C7 C8 H8C 109.5
H8A C8 H8C 109.5
H8B C8 H8C 109.5
C7 C9 H9A 109.5
C7 C9 H9B 109.5
H9A C9 H9B 109.5
C7 C9 H9C 109.5
H9A C9 H9C 109.5
H9B C9 H9C 109.5
C6 C10 C11 111.9(2)
C6 C10 C12 110.9(2)
C11 C10 C12 110.5(2)
C6 C10 H10 107.8
C11 C10 H10 107.8
C12 C10 H10 107.8
C10 C11 H11A 109.5
C10 C11 H11B 109.5
H11A C11 H11B 109.5
C10 C11 H11C 109.5
H11A C11 H11C 109.5
H11B C11 H11C 109.5
C10 C12 H12A 109.5
C10 C12 H12B 109.5
H12A C12 H12B 109.5
C10 C12 H12C 109.5
H12A C12 H12C 109.5
H12B C12 H12C 109.5
N2 C13 H13A 109.5
N2 C13 H13B 109.5
H13A C13 H13B 109.5
N2 C13 H13C 109.5
H13A C13 H13C 109.5
H13B C13 H13C 109.5
N2 C14 H14A 109.5
N2 C14 H14B 109.5
H14A C14 H14B 109.5
N2 C14 H14C 109.5
H14A C14 H14C 109.5
H14B C14 H14C 109.5
N3 C15 H15A 109.5
N3 C15 H15B 109.5
H15A C15 H15B 109.5
N3 C15 H15C 109.5
H15A C15 H15C 109.5
H15B C15 H15C 109.5
N3 C16 H16A 109.5
N3 C16 H16B 109.5
H16A C16 H16B 109.5
N3 C16 H16C 109.5
H16A C16 H16C 109.5
H16B C16 H16C 109.5
N4 C17 H17A 109.5
N4 C17 H17B 109.5
H17A C17 H17B 109.5
N4 C17 H17C 109.5
H17A C17 H17C 109.5
H17B C17 H17C 109.5
N4 C18 H18A 109.5
N4 C18 H18B 109.5
H18A C18 H18B 109.5
N4 C18 H18C 109.5
H18A C18 H18C 109.5
H18B C18 H18C 109.5
N5 C19 H19A 109.5
N5 C19 H19B 109.5
H19A C19 H19B 109.5
N5 C19 H19C 109.5
H19A C19 H19C 109.5
H19B C19 H19C 109.5
N5 C20 H20A 109.5
N5 C20 H20B 109.5
H20A C20 H20B 109.5
N5 C20 H20C 109.5
H20A C20 H20C 109.5
H20B C20 H20C 109.5
N6 C21 H21A 109.5
N6 C21 H21B 109.5
H21A C21 H21B 109.5
N6 C21 H21C 109.5
H21A C21 H21C 109.5
H21B C21 H21C 109.5
N6 C22 H22A 109.5
N6 C22 H22B 109.5
H22A C22 H22B 109.5
N6 C22 H22C 109.5
H22A C22 H22C 109.5
H22B C22 H22C 109.5
N7 C23 H23A 109.5
N7 C23 H23B 109.5
H23A C23 H23B 109.5
N7 C23 H23C 109.5
H23A C23 H23C 109.5
H23B C23 H23C 109.5
N7 C24 H24A 109.5
N7 C24 H24B 109.5
H24A C24 H24B 109.5
N7 C24 H24C 109.5
H24A C24 H24C 109.5
H24B C24 H24C 109.5
C1 N1 Ti2 112.37(14)
C1 N1 Ti1 111.97(14)
Ti2 N1 Ti1 135.53(10)
C13 N2 C14 110.9(2)
C13 N2 Ti1 128.5(2)
C14 N2 Ti1 119.68(19)
C16 N3 C15 111.7(2)
C16 N3 Ti1 118.88(17)
C15 N3 Ti1 129.21(19)
C17 N4 C18 110.4(2)
C17 N4 Ti1 120.95(16)
C18 N4 Ti1 128.18(19)
C20 N5 C19 112.1(3)
C20 N5 Ti2 119.2(2)
C19 N5 Ti2 128.5(2)
C21 N6 C22 110.4(2)
C21 N6 Ti2 124.88(19)
C22 N6 Ti2 123.9(2)
C24 N7 C23 110.3(2)
C24 N7 Ti2 128.6(2)
C23 N7 Ti2 120.76(18)
N3 Ti1 N4 103.87(9)
N3 Ti1 N2 104.28(10)
N4 Ti1 N2 105.19(9)
N3 Ti1 N1 112.43(8)
N4 Ti1 N1 116.61(8)
N2 Ti1 N1 113.27(9)
N5 Ti2 N6 103.07(11)
N5 Ti2 N7 104.40(10)
N6 Ti2 N7 107.95(10)
N5 Ti2 N1 111.79(9)
N6 Ti2 N1 117.07(9)
N7 Ti2 N1 111.52(9)

loop_
_geom_bond_atom_site_label_1
_geom_bond_atom_site_label_2
_geom_bond_distance
C1 C2 1.416(3)
C1 C6 1.420(3)
C1 N1 1.426(3)
C2 C3 1.381(4)
C2 C7 1.525(3)
C3 C4 1.380(4)
C3 H3 0.93
C4 C5 1.379(4)
C4 H4 0.93
C5 C6 1.385(3)
C5 H5 0.93
C6 C10 1.512(3)
C7 C9 1.513(4)
C7 C8 1.519(4)
C7 H7 0.98
C8 H8A 0.96
C8 H8B 0.96
C8 H8C 0.96
C9 H9A 0.96
C9 H9B 0.96
C9 H9C 0.96
C10 C11 1.524(4)
C10 C12 1.527(4)
C10 H10 0.98
C11 H11A 0.96
C11 H11B 0.96
C11 H11C 0.96
C12 H12A 0.96
C12 H12B 0.96
C12 H12C 0.96
C13 N2 1.452(4)
C13 H13A 0.96
C13 H13B 0.96
C13 H13C 0.96
C14 N2 1.457(4)
C14 H14A 0.96
C14 H14B 0.96
C14 H14C 0.96
C15 N3 1.448(3)
C15 H15A 0.96
C15 H15B 0.96
C15 H15C 0.96
C16 N3 1.445(3)
C16 H16A 0.96
C16 H16B 0.96
C16 H16C 0.96
C17 N4 1.451(3)
C17 H17A 0.96
C17 H17B 0.96
C17 H17C 0.96
C18 N4 1.453(3)
C18 H18A 0.96
C18 H18B 0.96
C18 H18C 0.96
C19 N5 1.436(4)
C19 H19A 0.96
C19 H19B 0.96
C19 H19C 0.96
C20 N5 1.424(4)
C20 H20A 0.96
C20 H20B 0.96
C20 H20C 0.96
C21 N6 1.452(4)
C21 H21A 0.96
C21 H21B 0.96
C21 H21C 0.96
C22 N6 1.454(4)
C22 H22A 0.96
C22 H22B 0.96
C22 H22C 0.96
C23 N7 1.450(3)
C23 H23A 0.96
C23 H23B 0.96
C23 H23C 0.96
C24 N7 1.438(4)
C24 H24A 0.96
C24 H24B 0.96
C24 H24C 0.96
N1 Ti2 1.9522(18)
N1 Ti1 1.9602(19)
N2 Ti1 1.901(2)
N3 Ti1 1.893(2)
N4 Ti1 1.900(2)
N5 Ti2 1.888(2)
N6 Ti2 1.897(2)
N7 Ti2 1.911(2)
